data_4332283
loop_
_publ_author_name
'Ribas, Xavi'
'Maspoch, Daniel'
'Wurst, Klaus'
'Veciana, Jaume'
'Rovira, Concepci\'o'

_publ_section_title
;
 Coordination Capabilities of a Novel Organic Polychlorotriphenylmethyl
 Monosulfonate Radical
;
_journal_issue 14
_journal_name_full 'Inorganic Chemistry'
_journal_page_first 5383
_journal_page_last 5392
_journal_paper_doi 10.1021/ic060182j
_journal_volume 45
_journal_year 2006
_chemical_formula_sum 'C22 H14 Cl14 O6 S'
_chemical_formula_weight 902.69
_chemical_name_systematic
; 
 ? 
;
_space_group_IT_number 14
_symmetry_cell_setting monoclinic
_symmetry_space_group_name_Hall '-P 2ybc'
_symmetry_space_group_name_H-M 'P 1 21/c 1'
_atom_sites_solution_hydrogens geom
_atom_sites_solution_primary direct
_atom_sites_solution_secondary difmap
_audit_creation_method SHELXL-97
_cell_angle_alpha 90.00
_cell_angle_beta 99.957(2)
_cell_angle_gamma 90.00
_cell_formula_units_Z 8
_cell_length_a 25.3000(10)
_cell_length_b 15.3074(6)
_cell_length_c 18.6765(7)
_cell_measurement_reflns_used 53695
_cell_measurement_temperature 233(2)
_cell_measurement_theta_max 21.5
_cell_measurement_theta_min 1.0
_cell_volume 7124.0(5)
_computing_data_collection 'Kappa CCD'
_computing_data_reduction 'DENZO and SCALEPACK'
_computing_structure_refinement 'SHELXL-97 (Sheldrick, 1997)'
_computing_structure_solution 'SHELXS-97 (Sheldrick, 1990)'
_diffrn_ambient_temperature 233(2)
_diffrn_measured_fraction_theta_full 0.989
_diffrn_measured_fraction_theta_max 0.989
_diffrn_measurement_device_type 'Kappa CCD'
_diffrn_measurement_method 'phi- and omega-scans'
_diffrn_radiation_monochromator graphite
_diffrn_radiation_source 'fine-focus sealed tube'
_diffrn_radiation_type MoK\a
_diffrn_radiation_wavelength 0.71073
_diffrn_reflns_av_R_equivalents 0.0772
_diffrn_reflns_av_sigmaI/netI 0.0605
_diffrn_reflns_limit_h_max 0
_diffrn_reflns_limit_h_min -25
_diffrn_reflns_limit_k_max 15
_diffrn_reflns_limit_k_min -15
_diffrn_reflns_limit_l_max 18
_diffrn_reflns_limit_l_min -18
_diffrn_reflns_number 25957
_diffrn_reflns_theta_full 21.00
_diffrn_reflns_theta_max 21.00
_diffrn_reflns_theta_min 1.56
_diffrn_standards_decay_% 0
_exptl_absorpt_coefficient_mu 1.177
_exptl_absorpt_correction_type none
_exptl_crystal_colour orange
_exptl_crystal_density_diffrn 1.683
_exptl_crystal_density_method 'not measured'
_exptl_crystal_description plate
_exptl_crystal_F_000 3584
_exptl_crystal_size_max 0.4
_exptl_crystal_size_mid 0.2
_exptl_crystal_size_min 0.02
_refine_diff_density_max 0.448
_refine_diff_density_min -0.323
_refine_diff_density_rms 0.076
_refine_ls_extinction_method none
_refine_ls_goodness_of_fit_ref 1.033
_refine_ls_hydrogen_treatment none
_refine_ls_matrix_type full
_refine_ls_number_parameters 743
_refine_ls_number_reflns 7582
_refine_ls_number_restraints 5
_refine_ls_restrained_S_all 1.035
_refine_ls_R_factor_all 0.1124
_refine_ls_R_factor_gt 0.0687
_refine_ls_shift/su_max 0.004
_refine_ls_shift/su_mean 0.000
_refine_ls_structure_factor_coef Fsqd
_refine_ls_weighting_details 'calc w=1/[\s^2^(Fo^2^)+(0.0921P)^2^+13.4673P] where P=(Fo^2^+2Fc^2^)/3'
_refine_ls_weighting_scheme calc
_refine_ls_wR_factor_gt 0.1670
_refine_ls_wR_factor_ref 0.1861
_reflns_number_gt 4974
_reflns_number_total 7582
_reflns_threshold_expression >2sigma(I)
_cod_data_source_file ic060182jsup1.cif
_cod_data_source_block la
_cod_original_sg_symbol_H-M P2(1)/c
_cod_database_code 4332283

loop_
_symmetry_equiv_pos_as_xyz
'x, y, z'
'-x, y+1/2, -z+1/2'
'-x, -y, -z'
'x, -y-1/2, z-1/2'

loop_
_atom_site_label
_atom_site_type_symbol
_atom_site_fract_x
_atom_site_fract_y
_atom_site_fract_z
_atom_site_U_iso_or_equiv
_atom_site_adp_type
_atom_site_occupancy
_atom_site_symmetry_multiplicity
_atom_site_calc_flag
_atom_site_refinement_flags
S1 S -0.10170(15) 1.3429(3) -0.4555(4) 0.1423(17) Uani 1 1 d .
S2 S 0.0441(4) 1.2632(8) -0.1992(9) 0.295(7) Uani 1 1 d .
C1 C -0.1728(4) 1.3428(7) -0.4901(5) 0.077(3) Uani 1 1 d .
C2 C -0.2060(4) 1.2705(6) -0.4878(5) 0.074(3) Uani 1 1 d .
C3 C -0.2598(4) 1.2724(6) -0.5135(4) 0.056(2) Uani 1 1 d .
C4 C -0.2859(3) 1.3479(5) -0.5434(4) 0.047(2) Uani 1 1 d .
C5 C -0.2524(4) 1.4209(5) -0.5461(4) 0.054(2) Uani 1 1 d .
C6 C -0.1979(4) 1.4192(5) -0.5204(5) 0.058(2) Uani 1 1 d .
C7 C -0.3441(4) 1.3520(6) -0.5679(4) 0.059(2) Uani 1 1 d .
C8 C -0.3794(3) 1.3230(5) -0.5179(4) 0.049(2) Uani 1 1 d .
C9 C -0.4220(3) 1.2636(5) -0.5406(4) 0.053(2) Uani 1 1 d .
C10 C -0.4560(4) 1.2357(6) -0.4936(5) 0.066(3) Uani 1 1 d .
C11 C -0.4482(4) 1.2679(7) -0.4223(5) 0.074(3) Uani 1 1 d .
C12 C -0.4071(4) 1.3240(6) -0.3988(4) 0.065(3) Uani 1 1 d .
C13 C -0.3733(4) 1.3505(6) -0.4456(5) 0.059(2) Uani 1 1 d .
C14 C -0.3672(3) 1.3877(5) -0.6385(4) 0.050(2) Uani 1 1 d .
C15 C -0.3482(4) 1.3645(5) -0.7011(4) 0.056(2) Uani 1 1 d .
C16 C -0.3707(4) 1.3988(6) -0.7689(5) 0.067(3) Uani 1 1 d .
C17 C -0.4133(5) 1.4536(7) -0.7753(6) 0.078(3) Uani 1 1 d .
C18 C -0.4341(4) 1.4786(5) -0.7137(6) 0.065(3) Uani 1 1 d .
C19 C -0.4110(4) 1.4470(5) -0.6483(5) 0.054(2) Uani 1 1 d .
C20 C 0.1155(5) 1.2792(12) -0.1614(8) 0.124(5) Uani 1 1 d .
C21 C 0.1507(5) 1.2102(8) -0.1570(6) 0.094(3) Uani 1 1 d .
C22 C 0.2041(4) 1.2191(6) -0.1236(4) 0.066(3) Uani 1 1 d .
C23 C 0.2242(3) 1.2999(5) -0.0943(4) 0.052(2) Uani 1 1 d .
C24 C 0.1880(4) 1.3678(6) -0.0995(5) 0.074(3) Uani 1 1 d .
C25 C 0.1348(6) 1.3588(9) -0.1299(8) 0.119(4) Uani 1 1 d .
C26 C 0.2802(4) 1.3088(5) -0.0593(4) 0.055(2) Uani 1 1 d .
C27 C 0.2920(3) 1.3414(5) 0.0166(4) 0.046(2) Uani 1 1 d .
C28 C 0.2630(3) 1.3134(5) 0.0691(4) 0.049(2) Uani 1 1 d .
C29 C 0.2703(4) 1.3495(5) 0.1389(4) 0.056(2) Uani 1 1 d .
C30 C 0.3104(4) 1.4117(5) 0.1587(4) 0.057(2) Uani 1 1 d .
C31 C 0.3411(4) 1.4382(5) 0.1086(5) 0.058(2) Uani 1 1 d .
C32 C 0.3312(3) 1.4034(5) 0.0383(4) 0.046(2) Uani 1 1 d .
C33 C 0.3230(3) 1.2833(5) -0.1001(4) 0.044(2) Uani 1 1 d .
C34 C 0.3633(4) 1.2241(5) -0.0722(4) 0.050(2) Uani 1 1 d .
C35 C 0.3990(3) 1.1929(5) -0.1148(5) 0.052(2) Uani 1 1 d .
C36 C 0.3975(4) 1.2236(6) -0.1850(4) 0.057(2) Uani 1 1 d .
C37 C 0.3591(4) 1.2843(5) -0.2127(4) 0.054(2) Uani 1 1 d .
C38 C 0.3233(4) 1.3139(5) -0.1711(4) 0.052(2) Uani 1 1 d .
Cl1 Cl -0.17810(15) 1.17341(19) -0.4525(2) 0.1334(14) Uani 1 1 d .
Cl2 Cl -0.29629(11) 1.17771(14) -0.51307(14) 0.0747(7) Uani 1 1 d .
Cl3 Cl -0.28121(11) 1.51799(14) -0.58112(15) 0.0818(8) Uani 1 1 d .
Cl4 Cl -0.16262(12) 1.51443(17) -0.5244(2) 0.1038(10) Uani 1 1 d .
Cl5 Cl -0.43250(10) 1.22403(14) -0.62822(12) 0.0688(7) Uani 1 1 d .
Cl6 Cl -0.50585(11) 1.16261(17) -0.52249(16) 0.0912(9) Uani 1 1 d .
Cl7 Cl -0.49117(13) 1.2357(2) -0.36570(17) 0.1083(10) Uani 1 1 d .
Cl8 Cl -0.39693(12) 1.3609(2) -0.31021(13) 0.0969(9) Uani 1 1 d .
Cl9 Cl -0.32461(11) 1.42695(19) -0.41337(14) 0.0882(9) Uani 1 1 d .
Cl10 Cl -0.29854(12) 1.28629(17) -0.69719(13) 0.0831(8) Uani 1 1 d .
Cl11 Cl -0.34289(14) 1.37129(19) -0.84480(13) 0.0964(9) Uani 1 1 d .
Cl12 Cl -0.44268(16) 1.4939(2) -0.85787(17) 0.1263(13) Uani 1 1 d .
Cl13 Cl -0.48719(12) 1.54916(17) -0.72295(19) 0.1046(10) Uani 1 1 d .
Cl14 Cl -0.43235(10) 1.48931(14) -0.57198(14) 0.0762(7) Uani 1 1 d .
Cl15 Cl 0.13134(16) 1.1069(3) -0.1908(2) 0.1378(14) Uani 1 1 d .
Cl16 Cl 0.24442(11) 1.12831(14) -0.11249(13) 0.0748(7) Uani 1 1 d .
Cl17 Cl 0.21051(13) 1.46828(17) -0.06553(16) 0.0992(9) Uani 1 1 d .
Cl18 Cl 0.09415(19) 1.4501(3) -0.1341(3) 0.201(2) Uani 1 1 d .
Cl19 Cl 0.21800(11) 1.22756(15) 0.05228(12) 0.0716(7) Uani 1 1 d .
Cl20 Cl 0.23187(12) 1.31457(17) 0.20072(12) 0.0818(8) Uani 1 1 d .
Cl21 Cl 0.31910(13) 1.45637(18) 0.24371(13) 0.0905(9) Uani 1 1 d .
Cl22 Cl 0.38985(13) 1.51474(17) 0.13254(14) 0.0912(9) Uani 1 1 d .
Cl23 Cl 0.36671(10) 1.44829(15) -0.02405(12) 0.0694(7) Uani 1 1 d .
Cl24 Cl 0.36681(11) 1.18379(15) 0.01418(11) 0.0716(7) Uani 1 1 d .
Cl25 Cl 0.44658(10) 1.11600(16) -0.08036(14) 0.0777(7) Uani 1 1 d .
Cl26 Cl 0.44089(12) 1.18280(19) -0.23705(14) 0.0914(9) Uani 1 1 d .
Cl27 Cl 0.35792(12) 1.32467(17) -0.29921(12) 0.0843(8) Uani 1 1 d .
Cl28 Cl 0.27852(11) 1.39598(15) -0.20599(12) 0.0746(7) Uani 1 1 d .
O1 O -0.0879(5) 1.2742(11) -0.4155(12) 0.321(13) Uani 1 1 d .
O2 O -0.0780(5) 1.3625(15) -0.5109(9) 0.272(10) Uani 1 1 d .
O3 O -0.0937(6) 1.4189(13) -0.4053(12) 0.305(11) Uani 1 1 d .
O4 O 0.0316(8) 1.189(2) -0.180(2) 0.53(4) Uani 1 1 d .
O5 O 0.0488(10) 1.286(4) -0.2705(11) 0.56(4) Uani 1 1 d .
O6 O 0.0166(9) 1.323(3) -0.1866(19) 0.41(2) Uani 1 1 d .
C39 C -0.1605(17) 1.436(3) -0.725(2) 0.38(2) Uiso 1 1 d D
C40 C -0.1423(19) 1.344(3) -0.722(2) 0.40(2) Uiso 1 1 d D
C41 C -0.1629(19) 1.250(3) -0.740(2) 0.41(2) Uiso 1 1 d D
C42 C -0.1573(19) 1.175(3) -0.691(3) 0.40(2) Uiso 1 1 d D
C43 C -0.1920(18) 1.111(3) -0.734(2) 0.39(2) Uiso 1 1 d D
C44 C -0.1738(16) 1.064(3) -0.654(2) 0.359(18) Uiso 1 1 d D
O7 O -0.0395(9) 1.4359(13) -0.2707(11) 0.195(7) Uiso 0.67 1 d P
O7A O -0.020(2) 1.478(3) -0.321(3) 0.218(17) Uiso 0.33 1 d P
O8 O -0.0335(12) 1.1460(18) -0.3501(17) 0.257(12) Uiso 0.67 1 d P
O8A O -0.0342(18) 1.129(3) -0.407(3) 0.196(16) Uiso 0.33 1 d P
O9 O 0.0776(12) 1.3317(17) -0.4088(17) 0.268(12) Uiso 0.67 1 d P
O9A O 0.067(2) 1.311(3) -0.481(3) 0.26(2) Uiso 0.33 1 d P
O10 O -0.037(3) 1.097(4) -0.532(3) 0.32(3) Uiso 0.33 1 d P
O10A O -0.006(2) 1.193(4) -0.543(3) 0.28(2) Uiso 0.33 1 d P
O11 O 0.024(2) 1.045(4) -0.318(3) 0.28(2) Uiso 0.33 1 d P
O12 O 0.028(2) 1.420(3) -0.578(3) 0.38(3) Uiso 0.50 1 d P
O13 O 0.116(2) 1.053(4) -0.425(3) 0.42(3) Uiso 0.50 1 d P
O14 O -0.0425(19) 1.497(3) -0.582(2) 0.32(2) Uiso 0.50 1 d P
O15 O 0.014(2) 1.559(3) -0.276(3) 0.35(2) Uiso 0.50 1 d P

loop_
_atom_site_aniso_label
_atom_site_aniso_U_11
_atom_site_aniso_U_22
_atom_site_aniso_U_33
_atom_site_aniso_U_23
_atom_site_aniso_U_13
_atom_site_aniso_U_12
S1 0.053(2) 0.117(3) 0.239(5) 0.024(3) -0.026(3) -0.003(2)
S2 0.111(6) 0.237(9) 0.48(2) 0.059(10) -0.113(10) -0.010(6)
C1 0.058(7) 0.070(7) 0.096(7) 0.000(6) -0.009(5) 0.004(6)
C2 0.071(8) 0.051(6) 0.090(7) 0.008(5) -0.013(6) 0.012(6)
C3 0.060(7) 0.060(6) 0.045(5) -0.001(4) 0.001(5) -0.006(5)
C4 0.048(6) 0.052(5) 0.041(5) -0.004(4) 0.007(4) 0.002(5)
C5 0.065(7) 0.042(5) 0.054(5) 0.001(4) 0.011(5) 0.010(5)
C6 0.048(7) 0.052(6) 0.075(6) 0.003(5) 0.007(5) -0.005(5)
C7 0.049(6) 0.077(6) 0.050(5) -0.002(5) 0.008(5) 0.010(5)
C8 0.045(6) 0.055(5) 0.048(5) -0.006(4) 0.008(4) 0.002(4)
C9 0.040(5) 0.059(5) 0.057(5) -0.008(4) -0.003(4) 0.004(4)
C10 0.054(6) 0.061(6) 0.081(7) 0.004(5) 0.008(5) -0.011(5)
C11 0.069(8) 0.091(7) 0.065(7) 0.002(6) 0.022(5) 0.008(6)
C12 0.065(7) 0.082(7) 0.048(5) -0.012(5) 0.008(5) -0.001(6)
C13 0.052(6) 0.072(6) 0.053(6) -0.012(5) 0.009(5) -0.002(5)
C14 0.059(6) 0.047(5) 0.040(5) -0.004(4) 0.000(4) -0.010(5)
C15 0.063(6) 0.060(6) 0.043(5) 0.004(4) 0.005(4) 0.012(5)
C16 0.085(8) 0.057(6) 0.058(6) -0.002(5) 0.012(5) -0.005(6)
C17 0.083(8) 0.061(7) 0.080(8) 0.022(6) -0.016(6) -0.002(6)
C18 0.045(6) 0.048(5) 0.095(8) 0.009(6) -0.003(6) -0.007(4)
C19 0.054(6) 0.034(5) 0.073(6) -0.002(4) 0.005(5) -0.006(4)
C20 0.070(10) 0.139(13) 0.144(12) 0.007(10) -0.031(8) -0.020(10)
C21 0.079(9) 0.102(9) 0.096(8) -0.008(7) -0.001(7) -0.031(8)
C22 0.075(8) 0.075(7) 0.047(5) -0.007(5) 0.007(5) -0.014(6)
C23 0.052(6) 0.055(6) 0.047(5) -0.006(4) 0.004(4) 0.004(5)
C24 0.062(8) 0.070(7) 0.088(7) -0.006(5) 0.003(6) 0.010(6)
C25 0.085(11) 0.109(11) 0.153(12) 0.022(9) -0.004(9) 0.034(8)
C26 0.061(7) 0.053(5) 0.048(5) -0.009(4) 0.003(5) 0.006(4)
C27 0.061(6) 0.033(4) 0.042(5) 0.001(4) 0.006(4) 0.006(4)
C28 0.064(6) 0.036(4) 0.045(5) -0.003(4) 0.003(4) 0.002(4)
C29 0.076(7) 0.047(5) 0.049(5) 0.003(4) 0.021(5) 0.013(5)
C30 0.078(7) 0.048(5) 0.044(5) -0.008(4) 0.003(5) 0.000(5)
C31 0.081(7) 0.039(5) 0.050(5) 0.003(4) -0.001(5) -0.006(4)
C32 0.053(6) 0.042(5) 0.042(5) 0.005(4) 0.005(4) 0.000(4)
C33 0.049(6) 0.037(5) 0.044(5) -0.002(4) -0.001(4) -0.006(4)
C34 0.060(6) 0.050(5) 0.039(5) 0.002(4) 0.006(4) -0.002(5)
C35 0.037(5) 0.053(5) 0.066(6) 0.000(4) 0.010(4) -0.001(4)
C36 0.067(7) 0.066(6) 0.043(5) -0.006(5) 0.022(5) -0.009(5)
C37 0.080(7) 0.050(5) 0.034(5) 0.006(4) 0.014(5) -0.024(5)
C38 0.069(6) 0.047(5) 0.038(5) 0.000(4) 0.004(4) -0.007(4)
Cl1 0.106(3) 0.0696(19) 0.202(4) 0.041(2) -0.038(2) 0.0131(17)
Cl2 0.0789(19) 0.0526(14) 0.0923(17) 0.0079(12) 0.0136(14) -0.0093(12)
Cl3 0.0748(18) 0.0444(13) 0.120(2) 0.0049(13) -0.0001(15) 0.0038(12)
Cl4 0.0669(19) 0.0659(17) 0.176(3) 0.0003(17) 0.0139(18) -0.0156(14)
Cl5 0.0791(18) 0.0602(14) 0.0619(14) -0.0174(11) -0.0028(12) -0.0063(12)
Cl6 0.073(2) 0.0784(18) 0.119(2) 0.0041(16) 0.0086(16) -0.0241(14)
Cl7 0.099(3) 0.128(2) 0.110(2) 0.0107(19) 0.0536(19) -0.0144(19)
Cl8 0.095(2) 0.141(3) 0.0574(15) -0.0261(16) 0.0225(14) 0.0037(18)
Cl9 0.0751(19) 0.115(2) 0.0744(16) -0.0454(15) 0.0130(14) -0.0268(16)
Cl10 0.098(2) 0.0893(18) 0.0638(15) -0.0095(13) 0.0194(14) 0.0338(15)
Cl11 0.137(3) 0.103(2) 0.0526(14) 0.0021(14) 0.0248(15) -0.0092(18)
Cl12 0.132(3) 0.145(3) 0.093(2) 0.066(2) -0.0050(19) -0.005(2)
Cl13 0.0681(19) 0.0693(17) 0.166(3) 0.0240(18) -0.0090(18) 0.0134(14)
Cl14 0.0697(17) 0.0560(14) 0.1059(19) -0.0233(13) 0.0238(14) 0.0039(12)
Cl15 0.134(3) 0.149(3) 0.126(3) -0.039(2) 0.008(2) -0.075(3)
Cl16 0.105(2) 0.0531(14) 0.0709(15) -0.0107(12) 0.0294(14) -0.0063(13)
Cl17 0.119(3) 0.0595(16) 0.114(2) -0.0022(15) 0.0079(18) 0.0330(16)
Cl18 0.101(3) 0.177(4) 0.308(7) 0.036(4) -0.010(4) 0.070(3)
Cl19 0.0893(19) 0.0619(14) 0.0663(14) -0.0079(12) 0.0213(13) -0.0243(13)
Cl20 0.101(2) 0.0955(18) 0.0539(14) -0.0006(13) 0.0289(14) -0.0095(15)
Cl21 0.125(3) 0.0901(18) 0.0540(14) -0.0237(13) 0.0096(15) -0.0102(17)
Cl22 0.113(2) 0.0793(17) 0.0760(17) -0.0133(14) 0.0003(15) -0.0412(16)
Cl23 0.0845(18) 0.0650(15) 0.0595(14) 0.0071(11) 0.0149(12) -0.0204(13)
Cl24 0.0899(19) 0.0806(16) 0.0464(12) 0.0206(12) 0.0177(12) 0.0249(14)
Cl25 0.0700(18) 0.0794(16) 0.0860(17) 0.0046(13) 0.0201(13) 0.0215(13)
Cl26 0.087(2) 0.121(2) 0.0771(17) -0.0157(16) 0.0438(15) -0.0052(16)
Cl27 0.112(2) 0.0993(19) 0.0429(13) 0.0083(13) 0.0172(13) -0.0298(16)
Cl28 0.099(2) 0.0593(14) 0.0599(14) 0.0156(11) -0.0015(13) 0.0093(13)
O1 0.091(9) 0.247(15) 0.56(3) 0.216(19) -0.111(14) 0.008(9)
O2 0.052(8) 0.55(3) 0.217(14) 0.041(18) 0.031(8) 0.063(12)
O3 0.159(15) 0.258(18) 0.44(3) -0.037(19) -0.129(17) -0.050(12)
O4 0.109(16) 0.32(3) 1.12(11) 0.22(4) -0.01(3) -0.056(18)
O5 0.16(2) 1.30(11) 0.190(17) 0.18(4) -0.054(15) -0.20(4)
O6 0.133(19) 0.52(5) 0.52(5) 0.09(4) -0.09(2) 0.07(2)

loop_
_atom_type_symbol
_atom_type_description
_atom_type_scat_dispersion_real
_atom_type_scat_dispersion_imag
_atom_type_scat_source
C C 0.0033 0.0016 'International Tables Vol C Tables 4.2.6.8 and 6.1.1.4'
O O 0.0106 0.0060 'International Tables Vol C Tables 4.2.6.8 and 6.1.1.4'
H H 0.0000 0.0000 'International Tables Vol C Tables 4.2.6.8 and 6.1.1.4'
S S 0.1246 0.1234 'International Tables Vol C Tables 4.2.6.8 and 6.1.1.4'
Cl Cl 0.1484 0.1585 'International Tables Vol C Tables 4.2.6.8 and 6.1.1.4'

loop_
_geom_angle_atom_site_label_1
_geom_angle_atom_site_label_2
_geom_angle_atom_site_label_3
_geom_angle
O1 S1 O2 121.4(13)
O1 S1 O3 106.0(14)
O2 S1 O3 106.6(12)
O1 S1 C1 110.9(7)
O2 S1 C1 106.3(8)
O3 S1 C1 104.2(8)
O6 S2 O4 117(3)
O6 S2 O5 99(3)
O4 S2 O5 124(3)
O6 S2 C20 112.9(18)
O4 S2 C20 106.9(14)
O5 S2 C20 95.3(14)
C2 C1 C6 116.1(9)
C2 C1 S1 124.0(8)
C6 C1 S1 119.9(8)
C3 C2 C1 122.9(8)
C3 C2 Cl1 118.0(8)
C1 C2 Cl1 119.1(8)
C2 C3 C4 122.1(8)
C2 C3 Cl2 119.0(7)
C4 C3 Cl2 118.8(7)
C3 C4 C5 115.2(8)
C3 C4 C7 122.6(8)
C5 C4 C7 122.2(8)
C6 C5 C4 122.9(7)
C6 C5 Cl3 118.5(7)
C4 C5 Cl3 118.6(7)
C5 C6 C1 120.8(8)
C5 C6 Cl4 117.7(7)
C1 C6 Cl4 121.5(8)
C14 C7 C8 120.0(8)
C14 C7 C4 121.5(7)
C8 C7 C4 118.5(7)
C13 C8 C9 115.7(7)
C13 C8 C7 123.1(8)
C9 C8 C7 121.2(7)
C10 C9 C8 121.8(7)
C10 C9 Cl5 118.6(7)
C8 C9 Cl5 119.6(6)
C9 C10 C11 119.2(8)
C9 C10 Cl6 120.3(7)
C11 C10 Cl6 120.6(8)
C12 C11 C10 120.2(8)
C12 C11 Cl7 120.9(8)
C10 C11 Cl7 118.9(8)
C11 C12 C13 120.2(8)
C11 C12 Cl8 119.7(7)
C13 C12 Cl8 120.2(8)
C12 C13 C8 122.9(8)
C12 C13 Cl9 117.4(7)
C8 C13 Cl9 119.5(7)
C15 C14 C19 115.7(7)
C15 C14 C7 121.7(8)
C19 C14 C7 122.5(8)
C14 C15 C16 121.4(8)
C14 C15 Cl10 119.9(6)
C16 C15 Cl10 118.6(7)
C17 C16 C15 120.4(9)
C17 C16 Cl11 120.4(8)
C15 C16 Cl11 119.2(8)
C16 C17 C18 120.2(8)
C16 C17 Cl12 121.2(9)
C18 C17 Cl12 118.6(9)
C19 C18 C17 118.8(9)
C19 C18 Cl13 121.8(9)
C17 C18 Cl13 119.4(8)
C18 C19 C14 123.4(8)
C18 C19 Cl14 117.6(7)
C14 C19 Cl14 118.8(7)
C21 C20 C25 117.8(12)
C21 C20 S2 120.3(13)
C25 C20 S2 121.6(14)
C20 C21 C22 121.3(11)
C20 C21 Cl15 122.5(11)
C22 C21 Cl15 116.2(10)
C21 C22 C23 121.0(10)
C21 C22 Cl16 119.0(8)
C23 C22 Cl16 119.8(8)
C24 C23 C22 116.4(9)
C24 C23 C26 122.9(8)
C22 C23 C26 120.7(8)
C25 C24 C23 123.0(10)
C25 C24 Cl17 118.7(9)
C23 C24 Cl17 118.3(8)
C24 C25 C20 120.4(11)
C24 C25 Cl18 118.0(12)
C20 C25 Cl18 121.4(12)
C23 C26 C33 119.0(7)
C23 C26 C27 118.5(7)
C33 C26 C27 122.4(8)
C32 C27 C28 116.4(7)
C32 C27 C26 121.8(7)
C28 C27 C26 121.8(8)
C27 C28 C29 122.4(8)
C27 C28 Cl19 121.1(6)
C29 C28 Cl19 116.4(6)
C30 C29 C28 119.3(8)
C30 C29 Cl20 120.4(6)
C28 C29 Cl20 120.3(7)
C31 C30 C29 119.5(7)
C31 C30 Cl21 121.1(7)
C29 C30 Cl21 119.4(7)
C30 C31 C32 119.7(8)
C30 C31 Cl22 119.5(7)
C32 C31 Cl22 120.8(7)
C27 C32 C31 122.7(7)
C27 C32 Cl23 120.3(6)
C31 C32 Cl23 116.8(6)
C34 C33 C38 116.3(7)
C34 C33 C26 122.2(7)
C38 C33 C26 121.5(7)
C35 C34 C33 121.1(7)
C35 C34 Cl24 118.9(7)
C33 C34 Cl24 119.9(6)
C34 C35 C36 120.7(8)
C34 C35 Cl25 120.1(6)
C36 C35 Cl25 119.1(7)
C37 C36 C35 119.1(7)
C37 C36 Cl26 121.0(7)
C35 C36 Cl26 119.9(7)
C38 C37 C36 120.2(7)
C38 C37 Cl27 120.4(7)
C36 C37 Cl27 119.4(7)
C37 C38 C33 122.5(8)
C37 C38 Cl28 118.6(6)
C33 C38 Cl28 118.8(6)
C39 C40 C41 142(5)
C42 C41 C40 128(4)
C41 C42 C43 102(4)
C41 C42 C44 157(4)
C43 C42 C44 56.5(19)
C42 C43 C44 76(3)
C43 C44 C42 47.9(14)
O7 O7A O15 103(4)

loop_
_geom_bond_atom_site_label_1
_geom_bond_atom_site_label_2
_geom_bond_distance
S1 O1 1.303(13)
S1 O2 1.317(14)
S1 O3 1.485(19)
S1 C1 1.802(10)
S2 O6 1.20(3)
S2 O4 1.25(2)
S2 O5 1.40(2)
S2 C20 1.840(14)
C1 C2 1.394(13)
C1 C6 1.403(12)
C2 C3 1.365(13)
C2 Cl1 1.726(9)
C3 C4 1.397(11)
C3 Cl2 1.720(9)
C4 C5 1.408(11)
C4 C7 1.468(12)
C5 C6 1.380(12)
C5 Cl3 1.733(8)
C6 Cl4 1.718(9)
C7 C14 1.454(11)
C7 C8 1.467(11)
C8 C13 1.398(11)
C8 C9 1.418(11)
C9 C10 1.399(12)
C9 Cl5 1.722(8)
C10 C11 1.402(13)
C10 Cl6 1.702(9)
C11 C12 1.360(13)
C11 Cl7 1.715(10)
C12 C13 1.385(12)
C12 Cl8 1.725(9)
C13 Cl9 1.729(9)
C14 C15 1.385(11)
C14 C19 1.420(11)
C15 C16 1.398(12)
C15 Cl10 1.727(9)
C16 C17 1.356(14)
C16 Cl11 1.739(9)
C17 C18 1.397(13)
C17 Cl12 1.707(10)
C18 C19 1.350(12)
C18 Cl13 1.709(10)
C19 Cl14 1.734(9)
C20 C21 1.375(18)
C20 C25 1.403(18)
C21 C22 1.394(15)
C21 Cl15 1.741(12)
C22 C23 1.411(12)
C22 Cl16 1.714(10)
C23 C24 1.379(12)
C23 C26 1.461(12)
C24 C25 1.374(17)
C24 Cl17 1.722(10)
C25 Cl18 1.729(13)
C26 C33 1.478(11)
C26 C27 1.484(10)
C27 C32 1.382(11)
C27 C28 1.390(11)
C28 C29 1.399(11)
C28 Cl19 1.732(8)
C29 C30 1.393(12)
C29 Cl20 1.718(8)
C30 C31 1.376(12)
C30 Cl21 1.708(8)
C31 C32 1.399(11)
C31 Cl22 1.704(9)
C32 Cl23 1.731(8)
C33 C34 1.397(11)
C33 C38 1.409(10)
C34 C35 1.387(11)
C34 Cl24 1.715(8)
C35 C36 1.388(11)
C35 Cl25 1.727(8)
C36 C37 1.377(12)
C36 Cl26 1.706(9)
C37 C38 1.368(12)
C37 Cl27 1.725(8)
C38 Cl28 1.742(9)
C39 C40 1.48(3)
C40 C41 1.54(3)
C41 C42 1.46(3)
C42 C43 1.46(3)
C42 C44 1.90(6)
C43 C44 1.64(3)
O7 O7A 1.31(4)
O7A O15 1.65(6)
O8 O8A 1.09(4)
O9 O9A 1.37(5)
O10 O10A 1.70(7)
